data_1573546
loop_
_publ_author_name
'Watson, Alexander E. R.'
'Boyle, Paul D.'
'Ragogna, Paul J.'
'Gilroy, Joe'

_publ_section_title
;
 Ligand Protonation Leads to Highly Fluorescent Boronium Cations
;
_journal_name_full 'Chemical Science'
_journal_paper_doi 10.1039/D4SC06392A
_journal_year 2025
_chemical_absolute_configuration ad
_chemical_formula_sum 'C34 H32 B Cl3 N4 O'
_chemical_formula_weight 629.79
_space_group_crystal_system orthorhombic
_space_group_IT_number 19
_space_group_name_Hall 'P 2ac 2ab'
_space_group_name_H-M_alt 'P 21 21 21'
_atom_sites_solution_hydrogens difmap
_atom_sites_solution_primary dual
_atom_sites_solution_secondary difmap
_audit_creation_method SHELXL-2019/3
_audit_update_record
;
2024-08-07 deposited with the CCDC.	2024-12-23 downloaded from the CCDC.
;
_cell_angle_alpha 90
_cell_angle_beta 90
_cell_angle_gamma 90
_cell_formula_units_Z 4
_cell_length_a 9.673(4)
_cell_length_b 16.008(8)
_cell_length_c 20.119(9)
_cell_measurement_reflns_used 9389
_cell_measurement_temperature 110
_cell_measurement_theta_max 30.23
_cell_measurement_theta_min 2.39
_cell_volume 3115(2)
_computing_cell_refinement SAINT
_computing_data_collection Apex3
_computing_data_reduction SAINT
_computing_molecular_graphics Mercury
_computing_publication_material cif2tables.py
_computing_structure_refinement SHELXL
_computing_structure_solution SHELXT
_diffrn_ambient_temperature 110
_diffrn_detector 'CCD plate'
_diffrn_detector_type 'Bruker Apex2'
_diffrn_measured_fraction_theta_full 0.999
_diffrn_measured_fraction_theta_max 1.000
_diffrn_measurement_device '\k-geometry diffractometer'
_diffrn_measurement_device_type 'Bruker Kappa Axis Apex2'
_diffrn_measurement_method 'phi and omega scans'
_diffrn_radiation_type MoK\a
_diffrn_radiation_wavelength 0.71073
_diffrn_reflns_av_R_equivalents 0.0600
_diffrn_reflns_av_unetI/netI 0.0238
_diffrn_reflns_Laue_measured_fraction_full 0.999
_diffrn_reflns_Laue_measured_fraction_max 1.000
_diffrn_reflns_limit_h_max 16
_diffrn_reflns_limit_h_min -16
_diffrn_reflns_limit_k_max 27
_diffrn_reflns_limit_k_min -27
_diffrn_reflns_limit_l_max 34
_diffrn_reflns_limit_l_min -34
_diffrn_reflns_number 309951
_diffrn_reflns_point_group_measured_fraction_full 0.999
_diffrn_reflns_point_group_measured_fraction_max 1.000
_diffrn_reflns_theta_full 25.242
_diffrn_reflns_theta_max 37.073
_diffrn_reflns_theta_min 2.391
_diffrn_source 'sealed tube'
_exptl_absorpt_coefficient_mu 0.329
_exptl_absorpt_correction_T_max 1.0
_exptl_absorpt_correction_T_min 0.9188
_exptl_absorpt_correction_type multi-scan
_exptl_absorpt_process_details SADABS
_exptl_crystal_colour green
_exptl_crystal_density_diffrn 1.343
_exptl_crystal_description prism
_exptl_crystal_F_000 1312
_exptl_crystal_preparation Luminescent
_exptl_crystal_size_max 0.474
_exptl_crystal_size_mid 0.251
_exptl_crystal_size_min 0.234
_refine_diff_density_max 0.409
_refine_diff_density_min -0.309
_refine_diff_density_rms 0.052
_refine_ls_abs_structure_details
;
 Flack x determined using 6014 quotients [(I+)-(I-)]/[(I+)+(I-)]
 (Parsons, Flack and Wagner, Acta Cryst. B69 (2013) 249-259).
;
_refine_ls_abs_structure_Flack 0.486(7)
_refine_ls_extinction_method none
_refine_ls_goodness_of_fit_ref 1.024
_refine_ls_hydrogen_treatment refall
_refine_ls_matrix_type full
_refine_ls_number_parameters 516
_refine_ls_number_reflns 15928
_refine_ls_number_restraints 0
_refine_ls_restrained_S_all 1.024
_refine_ls_R_factor_all 0.0407
_refine_ls_R_factor_gt 0.0331
_refine_ls_shift/su_max 0.001
_refine_ls_shift/su_mean 0.000
_refine_ls_structure_factor_coef Fsqd
_refine_ls_weighting_details 'w=1/[\s^2^(Fo^2^)+(0.0495P)^2^+0.3392P] where P=(Fo^2^+2Fc^2^)/3'
_refine_ls_weighting_scheme calc
_refine_ls_wR_factor_gt 0.0819
_refine_ls_wR_factor_ref 0.0862
_reflns_Friedel_coverage 0.830
_reflns_Friedel_fraction_full 1.000
_reflns_Friedel_fraction_max 1.000
_reflns_number_gt 14226
_reflns_number_total 15928
_reflns_threshold_expression 'I > 2\s(I)'
_cod_data_source_file d4sc06392a2.cif
_cod_data_source_block 4-Cl
_cod_database_code 1573546
_shelx_shelxl_version_number 2019/3
_shelx_space_group_comment
;
The symmetry employed for this shelxl refinement is uniquely defined
by the following loop, which should always be used as a source of
symmetry information in preference to the above space-group names.
They are only intended as comments.
;
_shelx_estimated_absorpt_t_min 0.860
_shelx_estimated_absorpt_t_max 0.927

loop_
_space_group_symop_operation_xyz
'x, y, z'
'-x+1/2, -y, z+1/2'
'-x, y+1/2, -z+1/2'
'x+1/2, -y+1/2, -z'

loop_
_atom_site_label
_atom_site_type_symbol
_atom_site_fract_x
_atom_site_fract_y
_atom_site_fract_z
_atom_site_U_iso_or_equiv
_atom_site_adp_type
_atom_site_occupancy
_atom_site_site_symmetry_order
_atom_site_calc_flag
_atom_site_refinement_flags_posn
_atom_site_refinement_flags_adp
_atom_site_refinement_flags_occupancy
_atom_site_disorder_assembly
_atom_site_disorder_group
B1 B 0.62529(13) 0.70418(7) 0.71252(6) 0.01180(18) Uani 1 1 d . . . . .
N1 N 0.75580(11) 0.71832(6) 0.75429(5) 0.01322(16) Uani 1 1 d . . . . .
N2 N 0.81908(10) 0.65701(6) 0.79053(5) 0.01387(16) Uani 1 1 d . . . . .
N3 N 0.63341(11) 0.61090(6) 0.68616(5) 0.01309(15) Uani 1 1 d . . . . .
N4 N 0.63964(10) 0.76630(6) 0.65108(5) 0.01164(14) Uani 1 1 d . . . . .
H4N H 0.567(2) 0.7654(15) 0.6243(11) 0.030(6) Uiso 1 1 d . . . . .
C1 C 0.79673(12) 0.57967(7) 0.77478(6) 0.01337(17) Uani 1 1 d . . . . .
C2 C 0.71441(12) 0.55307(7) 0.71695(6) 0.01393(17) Uani 1 1 d . . . . .
C3 C 0.55515(14) 0.58862(7) 0.63323(6) 0.0173(2) Uani 1 1 d . . . . .
H3 H 0.502(2) 0.6319(14) 0.6155(11) 0.024(5) Uiso 1 1 d . . . . .
C4 C 0.55738(16) 0.50869(8) 0.60759(7) 0.0224(2) Uani 1 1 d . . . . .
H4 H 0.505(3) 0.4961(16) 0.5703(12) 0.035(6) Uiso 1 1 d . . . . .
C5 C 0.64353(17) 0.44956(8) 0.63670(7) 0.0232(2) Uani 1 1 d . . . . .
H5 H 0.652(3) 0.3923(16) 0.6197(12) 0.032(6) Uiso 1 1 d . . . . .
C6 C 0.72169(15) 0.47197(7) 0.69154(7) 0.0193(2) Uani 1 1 d . . . . .
H6 H 0.785(3) 0.4333(15) 0.7129(12) 0.031(6) Uiso 1 1 d . . . . .
C7 C 0.86456(13) 0.51764(7) 0.81892(6) 0.01461(18) Uani 1 1 d . . . . .
C8 C 0.79514(14) 0.44634(8) 0.84131(7) 0.0182(2) Uani 1 1 d . . . . .
H8 H 0.706(3) 0.4306(15) 0.8257(12) 0.032(6) Uiso 1 1 d . . . . .
C9 C 0.85425(15) 0.39531(8) 0.88961(7) 0.0208(2) Uani 1 1 d . . . . .
H9 H 0.803(3) 0.3506(15) 0.9066(12) 0.030(6) Uiso 1 1 d . . . . .
C10 C 0.98376(15) 0.41413(8) 0.91567(7) 0.0209(2) Uani 1 1 d . . . . .
H10 H 1.023(3) 0.3799(15) 0.9482(12) 0.031(6) Uiso 1 1 d . . . . .
C11 C 1.05515(14) 0.48382(9) 0.89219(7) 0.0215(2) Uani 1 1 d . . . . .
H11 H 1.143(2) 0.4968(14) 0.9098(10) 0.021(5) Uiso 1 1 d . . . . .
C12 C 0.99605(13) 0.53535(8) 0.84415(7) 0.0183(2) Uani 1 1 d . . . . .
H12 H 1.039(2) 0.5837(13) 0.8307(11) 0.021(5) Uiso 1 1 d . . . . .
C13 C 0.79549(14) 0.79852(7) 0.77280(6) 0.01631(19) Uani 1 1 d . . . . .
O1 O 0.88320(13) 0.81357(7) 0.81442(6) 0.0274(2) Uani 1 1 d . . . . .
C14 C 0.72130(13) 0.86613(7) 0.73587(6) 0.01409(18) Uani 1 1 d . . . . .
C15 C 0.72934(14) 0.94785(8) 0.76020(6) 0.0180(2) Uani 1 1 d . . . . .
H15 H 0.780(3) 0.9555(15) 0.8019(12) 0.033(6) Uiso 1 1 d . . . . .
C16 C 0.66303(14) 1.01272(8) 0.72735(7) 0.0191(2) Uani 1 1 d . . . . .
H16 H 0.662(3) 1.0671(16) 0.7424(13) 0.038(7) Uiso 1 1 d . . . . .
C17 C 0.58866(14) 0.99674(7) 0.66925(7) 0.0190(2) Uani 1 1 d . . . . .
H17 H 0.540(2) 1.0382(14) 0.6467(11) 0.027(5) Uiso 1 1 d . . . . .
C18 C 0.58056(13) 0.91561(7) 0.64401(6) 0.01560(18) Uani 1 1 d . . . . .
H18 H 0.527(2) 0.9051(13) 0.6051(10) 0.021(5) Uiso 1 1 d . . . . .
C19 C 0.64632(12) 0.85163(6) 0.67795(6) 0.01237(17) Uani 1 1 d . . . . .
C20 C 0.48243(12) 0.72045(6) 0.75135(5) 0.01268(17) Uani 1 1 d . . . . .
C21 C 0.35838(13) 0.74055(8) 0.71896(6) 0.01618(18) Uani 1 1 d . . . . .
H21 H 0.363(2) 0.7470(14) 0.6715(10) 0.024(5) Uiso 1 1 d . . . . .
C22 C 0.23469(13) 0.74978(8) 0.75368(7) 0.0191(2) Uani 1 1 d . . . . .
H22 H 0.152(2) 0.7603(15) 0.7307(11) 0.028(5) Uiso 1 1 d . . . . .
C23 C 0.23194(14) 0.73915(8) 0.82228(7) 0.0205(2) Uani 1 1 d . . . . .
H23 H 0.144(2) 0.7425(15) 0.8467(11) 0.028(5) Uiso 1 1 d . . . . .
C24 C 0.35355(15) 0.72053(8) 0.85581(6) 0.0201(2) Uani 1 1 d . . . . .
H24 H 0.351(2) 0.7140(14) 0.9035(11) 0.023(5) Uiso 1 1 d . . . . .
C25 C 0.47729(14) 0.71174(7) 0.82086(6) 0.01626(19) Uani 1 1 d . . . . .
H25 H 0.556(2) 0.6977(13) 0.8459(10) 0.022(5) Uiso 1 1 d . . . . .
C26 C 0.76007(13) 0.75111(8) 0.60531(6) 0.01649(19) Uani 1 1 d . . . . .
H26A H 0.754(2) 0.6983(14) 0.5854(11) 0.026(5) Uiso 1 1 d . . . . .
H26B H 0.848(2) 0.7522(14) 0.6286(11) 0.024(5) Uiso 1 1 d . . . . .
H26C H 0.764(2) 0.7917(15) 0.5724(11) 0.029(6) Uiso 1 1 d . . . . .
Cl1 Cl 0.42496(3) 0.75847(2) 0.54001(2) 0.01673(5) Uani 1 1 d . . . . .
C1M C 1.12975(17) 0.63615(10) 0.57828(8) 0.0261(3) Uani 1 1 d . . . . .
H1MA H 1.070(3) 0.6585(19) 0.5470(14) 0.053(8) Uiso 1 1 d . . . . .
H1MB H 1.202(3) 0.6721(16) 0.5925(12) 0.035(6) Uiso 1 1 d . . . . .
Cl1M Cl 1.04089(4) 0.60050(3) 0.64954(2) 0.03048(8) Uani 1 1 d . . . . .
Cl2M Cl 1.21354(5) 0.55362(3) 0.53629(2) 0.03579(9) Uani 1 1 d . . . . .
C1T C 0.86407(18) 0.26964(11) 0.48806(8) 0.0279(3) Uani 1 1 d . . . . .
C2T C 0.95435(17) 0.30122(12) 0.53558(8) 0.0304(3) Uani 1 1 d . . . . .
H2T H 1.014(3) 0.2589(17) 0.5573(13) 0.039(6) Uiso 1 1 d . . . . .
C3T C 0.96003(19) 0.38556(13) 0.54972(9) 0.0331(3) Uani 1 1 d . . . . .
H3T H 1.021(3) 0.4058(19) 0.5826(14) 0.051(8) Uiso 1 1 d . . . . .
C4T C 0.8745(2) 0.44072(12) 0.51606(9) 0.0340(3) Uani 1 1 d . . . . .
H4T H 0.882(3) 0.5018(19) 0.5219(13) 0.045(7) Uiso 1 1 d . . . . .
C5T C 0.78238(19) 0.41029(12) 0.46931(8) 0.0313(3) Uani 1 1 d . . . . .
H5T H 0.717(3) 0.4479(15) 0.4489(12) 0.032(6) Uiso 1 1 d . . . . .
C6T C 0.77731(17) 0.32559(12) 0.45512(8) 0.0286(3) Uani 1 1 d . . . . .
H6T H 0.713(3) 0.3013(17) 0.4209(14) 0.044(7) Uiso 1 1 d . . . . .
C7T C 0.8599(3) 0.17797(14) 0.47239(14) 0.0476(5) Uani 1 1 d . . . . .
H7TA H 0.853(5) 0.165(3) 0.428(2) 0.101(14) Uiso 1 1 d . . . . .
H7TB H 0.793(4) 0.148(3) 0.501(2) 0.085(12) Uiso 1 1 d . . . . .
H7TC H 0.942(4) 0.151(2) 0.4838(18) 0.080(11) Uiso 1 1 d . . . . .

loop_
_atom_site_aniso_label
_atom_site_aniso_U_11
_atom_site_aniso_U_22
_atom_site_aniso_U_33
_atom_site_aniso_U_23
_atom_site_aniso_U_13
_atom_site_aniso_U_12
B1 0.0140(5) 0.0090(4) 0.0125(4) -0.0002(3) -0.0013(4) 0.0004(4)
N1 0.0153(4) 0.0097(3) 0.0147(4) 0.0000(3) -0.0029(3) 0.0007(3)
N2 0.0148(4) 0.0120(4) 0.0148(4) 0.0010(3) -0.0015(3) 0.0013(3)
N3 0.0153(4) 0.0095(3) 0.0145(4) -0.0003(3) -0.0011(3) 0.0010(3)
N4 0.0131(4) 0.0098(3) 0.0120(3) -0.0007(3) 0.0001(3) 0.0000(3)
C1 0.0142(4) 0.0112(4) 0.0147(4) 0.0015(3) -0.0005(3) 0.0016(3)
C2 0.0164(4) 0.0102(4) 0.0153(4) 0.0008(3) -0.0010(4) 0.0015(3)
C3 0.0217(5) 0.0118(4) 0.0183(5) -0.0020(3) -0.0062(4) 0.0007(4)
C4 0.0310(7) 0.0129(4) 0.0233(6) -0.0042(4) -0.0090(5) 0.0009(4)
C5 0.0338(7) 0.0114(4) 0.0243(6) -0.0041(4) -0.0073(5) 0.0024(5)
C6 0.0266(6) 0.0099(4) 0.0215(5) -0.0012(4) -0.0037(5) 0.0039(4)
C7 0.0145(4) 0.0134(4) 0.0160(4) 0.0026(3) -0.0003(4) 0.0019(4)
C8 0.0186(5) 0.0143(4) 0.0218(5) 0.0036(4) -0.0015(4) -0.0002(4)
C9 0.0253(6) 0.0145(5) 0.0225(5) 0.0054(4) 0.0002(5) 0.0014(4)
C10 0.0242(6) 0.0190(5) 0.0194(5) 0.0051(4) -0.0004(4) 0.0072(4)
C11 0.0165(5) 0.0244(6) 0.0237(6) 0.0054(5) -0.0033(4) 0.0042(4)
C12 0.0141(5) 0.0189(5) 0.0218(5) 0.0053(4) -0.0009(4) 0.0010(4)
C13 0.0194(5) 0.0114(4) 0.0181(5) -0.0007(3) -0.0045(4) 0.0004(4)
O1 0.0335(6) 0.0172(4) 0.0313(5) -0.0023(4) -0.0188(5) -0.0014(4)
C14 0.0164(5) 0.0103(4) 0.0156(4) -0.0009(3) -0.0017(4) -0.0002(3)
C15 0.0216(5) 0.0119(4) 0.0203(5) -0.0031(4) -0.0025(4) -0.0006(4)
C16 0.0224(5) 0.0101(4) 0.0248(6) -0.0037(4) -0.0001(4) 0.0008(4)
C17 0.0216(5) 0.0107(4) 0.0248(5) 0.0009(4) -0.0019(4) 0.0024(4)
C18 0.0177(5) 0.0110(4) 0.0181(5) 0.0013(3) -0.0014(4) 0.0006(4)
C19 0.0141(4) 0.0086(4) 0.0144(4) -0.0002(3) 0.0006(3) -0.0001(3)
C20 0.0152(4) 0.0094(4) 0.0134(4) 0.0002(3) 0.0003(3) -0.0005(3)
C21 0.0147(4) 0.0178(5) 0.0160(4) 0.0004(4) 0.0001(4) 0.0010(4)
C22 0.0149(5) 0.0183(5) 0.0241(5) -0.0010(4) 0.0025(4) 0.0006(4)
C23 0.0210(5) 0.0164(5) 0.0239(5) -0.0025(4) 0.0082(4) -0.0015(4)
C24 0.0262(6) 0.0176(5) 0.0165(5) -0.0011(4) 0.0063(4) -0.0013(4)
C25 0.0206(5) 0.0147(4) 0.0134(4) 0.0001(3) 0.0001(4) -0.0003(4)
C26 0.0175(5) 0.0155(4) 0.0165(4) -0.0008(4) 0.0047(4) 0.0006(4)
Cl1 0.01865(11) 0.01834(11) 0.01321(10) 0.00006(8) -0.00296(9) -0.00086(9)
C1M 0.0236(6) 0.0263(6) 0.0283(6) 0.0075(5) 0.0028(5) 0.0016(5)
Cl1M 0.03053(17) 0.03267(17) 0.02825(16) 0.00758(14) 0.00652(13) 0.00486(14)
Cl2M 0.03028(18) 0.03710(19) 0.0400(2) -0.00785(17) 0.00976(16) -0.00186(15)
C1T 0.0269(7) 0.0314(7) 0.0255(6) 0.0018(5) 0.0089(5) 0.0004(6)
C2T 0.0225(6) 0.0416(8) 0.0271(6) 0.0104(6) 0.0018(5) 0.0045(6)
C3T 0.0279(7) 0.0447(9) 0.0267(7) 0.0029(6) -0.0055(6) -0.0030(7)
C4T 0.0371(9) 0.0330(8) 0.0318(8) 0.0013(6) -0.0028(7) -0.0012(7)
C5T 0.0309(7) 0.0382(8) 0.0246(7) 0.0086(6) -0.0029(6) 0.0044(6)
C6T 0.0245(6) 0.0424(8) 0.0188(5) 0.0021(5) 0.0001(5) -0.0032(6)
C7T 0.0519(13) 0.0350(9) 0.0559(13) -0.0041(9) 0.0169(11) 0.0004(9)

loop_
_atom_type_symbol
_atom_type_description
_atom_type_scat_dispersion_real
_atom_type_scat_dispersion_imag
_atom_type_scat_source
C C 0.0033 0.0016 'International Tables Vol C Tables 4.2.6.8 and 6.1.1.4'
H H 0.0000 0.0000 'International Tables Vol C Tables 4.2.6.8 and 6.1.1.4'
B B 0.0013 0.0007 'International Tables Vol C Tables 4.2.6.8 and 6.1.1.4'
N N 0.0061 0.0033 'International Tables Vol C Tables 4.2.6.8 and 6.1.1.4'
O O 0.0106 0.0060 'International Tables Vol C Tables 4.2.6.8 and 6.1.1.4'
Cl Cl 0.1484 0.1585 'International Tables Vol C Tables 4.2.6.8 and 6.1.1.4'

loop_
_geom_angle_atom_site_label_1
_geom_angle_atom_site_label_2
_geom_angle_atom_site_label_3
_geom_angle
_geom_angle_site_symmetry_1
_geom_angle_site_symmetry_3
_geom_angle_publ_flag
N1 B1 N3 106.35(9) . . ?
N1 B1 N4 105.15(9) . . ?
N3 B1 N4 108.90(9) . . ?
N1 B1 C20 114.66(10) . . ?
N3 B1 C20 110.94(9) . . ?
N4 B1 C20 110.53(9) . . ?
N2 N1 C13 113.34(10) . . ?
N2 N1 B1 123.69(9) . . ?
C13 N1 B1 120.69(9) . . ?
C1 N2 N1 118.73(10) . . ?
C3 N3 C2 120.02(10) . . ?
C3 N3 B1 118.88(9) . . ?
C2 N3 B1 121.08(10) . . ?
C19 N4 C26 109.95(9) . . ?
C19 N4 B1 107.37(9) . . ?
C26 N4 B1 116.20(9) . . ?
C19 N4 H4N 105.9(15) . . ?
C26 N4 H4N 103.7(15) . . ?
B1 N4 H4N 113.2(15) . . ?
N2 C1 C2 124.02(10) . . ?
N2 C1 C7 114.76(11) . . ?
C2 C1 C7 121.20(10) . . ?
N3 C2 C6 119.62(11) . . ?
N3 C2 C1 118.29(10) . . ?
C6 C2 C1 122.04(11) . . ?
N3 C3 C4 121.96(11) . . ?
N3 C3 H3 114.3(14) . . ?
C4 C3 H3 123.7(14) . . ?
C3 C4 C5 118.90(12) . . ?
C3 C4 H4 119.7(16) . . ?
C5 C4 H4 121.4(16) . . ?
C6 C5 C4 119.10(12) . . ?
C6 C5 H5 118.4(14) . . ?
C4 C5 H5 122.5(14) . . ?
C5 C6 C2 120.32(12) . . ?
C5 C6 H6 122.1(14) . . ?
C2 C6 H6 117.6(14) . . ?
C12 C7 C8 119.02(11) . . ?
C12 C7 C1 118.90(11) . . ?
C8 C7 C1 121.75(11) . . ?
C9 C8 C7 120.43(12) . . ?
C9 C8 H8 116.6(15) . . ?
C7 C8 H8 123.0(15) . . ?
C10 C9 C8 120.39(12) . . ?
C10 C9 H9 120.5(15) . . ?
C8 C9 H9 118.9(15) . . ?
C9 C10 C11 119.44(12) . . ?
C9 C10 H10 120.2(15) . . ?
C11 C10 H10 120.3(15) . . ?
C12 C11 C10 120.36(13) . . ?
C12 C11 H11 120.0(13) . . ?
C10 C11 H11 119.7(13) . . ?
C11 C12 C7 120.33(12) . . ?
C11 C12 H12 121.2(14) . . ?
C7 C12 H12 118.3(14) . . ?
O1 C13 N1 124.04(11) . . ?
O1 C13 C14 122.23(11) . . ?
N1 C13 C14 113.73(10) . . ?
C19 C14 C15 118.54(11) . . ?
C19 C14 C13 123.02(10) . . ?
C15 C14 C13 118.43(11) . . ?
C16 C15 C14 120.49(12) . . ?
C16 C15 H15 123.1(15) . . ?
C14 C15 H15 116.3(14) . . ?
C15 C16 C17 119.98(11) . . ?
C15 C16 H16 123.7(17) . . ?
C17 C16 H16 116.3(17) . . ?
C16 C17 C18 120.24(11) . . ?
C16 C17 H17 122.5(14) . . ?
C18 C17 H17 117.2(14) . . ?
C19 C18 C17 118.84(12) . . ?
C19 C18 H18 121.6(13) . . ?
C17 C18 H18 119.5(13) . . ?
C18 C19 C14 121.90(10) . . ?
C18 C19 N4 119.03(10) . . ?
C14 C19 N4 119.05(10) . . ?
C21 C20 C25 117.03(11) . . ?
C21 C20 B1 123.12(10) . . ?
C25 C20 B1 119.82(10) . . ?
C22 C21 C20 121.73(11) . . ?
C22 C21 H21 121.9(14) . . ?
C20 C21 H21 116.4(14) . . ?
C23 C22 C21 120.07(12) . . ?
C23 C22 H22 119.8(14) . . ?
C21 C22 H22 120.1(14) . . ?
C24 C23 C22 119.49(12) . . ?
C24 C23 H23 120.0(13) . . ?
C22 C23 H23 120.4(13) . . ?
C23 C24 C25 120.23(12) . . ?
C23 C24 H24 119.0(14) . . ?
C25 C24 H24 120.7(14) . . ?
C24 C25 C20 121.43(12) . . ?
C24 C25 H25 116.6(13) . . ?
C20 C25 H25 122.0(13) . . ?
N4 C26 H26A 110.9(14) . . ?
N4 C26 H26B 112.2(13) . . ?
H26A C26 H26B 106.4(19) . . ?
N4 C26 H26C 110.8(15) . . ?
H26A C26 H26C 109.2(19) . . ?
H26B C26 H26C 107(2) . . ?
Cl2M C1M Cl1M 111.72(9) . . ?
Cl2M C1M H1MA 104.5(19) . . ?
Cl1M C1M H1MA 111.9(19) . . ?
Cl2M C1M H1MB 105.0(16) . . ?
Cl1M C1M H1MB 108.0(15) . . ?
H1MA C1M H1MB 116(2) . . ?
C2T C1T C6T 118.12(16) . . ?
C2T C1T C7T 121.11(18) . . ?
C6T C1T C7T 120.78(19) . . ?
C3T C2T C1T 121.48(15) . . ?
C3T C2T H2T 123.7(16) . . ?
C1T C2T H2T 114.8(16) . . ?
C2T C3T C4T 119.88(16) . . ?
C2T C3T H3T 120.4(18) . . ?
C4T C3T H3T 119.7(19) . . ?
C5T C4T C3T 119.47(18) . . ?
C5T C4T H4T 118.2(16) . . ?
C3T C4T H4T 122.1(17) . . ?
C4T C5T C6T 120.44(16) . . ?
C4T C5T H5T 119.5(15) . . ?
C6T C5T H5T 120.0(15) . . ?
C5T C6T C1T 120.58(15) . . ?
C5T C6T H6T 122.7(16) . . ?
C1T C6T H6T 116.7(16) . . ?
C1T C7T H7TA 116(3) . . ?
C1T C7T H7TB 111(2) . . ?
H7TA C7T H7TB 114(4) . . ?
C1T C7T H7TC 112(2) . . ?
H7TA C7T H7TC 101(3) . . ?
H7TB C7T H7TC 101(3) . . ?

loop_
_geom_bond_atom_site_label_1
_geom_bond_atom_site_label_2
_geom_bond_distance
_geom_bond_site_symmetry_2
_geom_bond_publ_flag
B1 N1 1.5334(17) . ?
B1 N3 1.5866(16) . ?
B1 N4 1.5925(16) . ?
B1 C20 1.6086(18) . ?
N1 N2 1.3674(14) . ?
N1 C13 1.3908(16) . ?
N2 C1 1.2961(16) . ?
N3 C3 1.3543(16) . ?
N3 C2 1.3618(15) . ?
N4 C19 1.4704(15) . ?
N4 C26 1.5047(16) . ?
N4 H4N 0.88(2) . ?
C1 C2 1.4728(17) . ?
C1 C7 1.4849(16) . ?
C2 C6 1.3969(17) . ?
C3 C4 1.3797(18) . ?
C3 H3 0.93(2) . ?
C4 C5 1.391(2) . ?
C4 H4 0.93(2) . ?
C5 C6 1.385(2) . ?
C5 H5 0.98(3) . ?
C6 H6 0.97(2) . ?
C7 C12 1.3985(18) . ?
C7 C8 1.3986(18) . ?
C8 C9 1.3923(18) . ?
C8 H8 0.95(3) . ?
C9 C10 1.391(2) . ?
C9 H9 0.94(2) . ?
C10 C11 1.394(2) . ?
C10 H10 0.93(2) . ?
C11 C12 1.3934(18) . ?
C11 H11 0.94(2) . ?
C12 H12 0.92(2) . ?
C13 O1 1.2162(16) . ?
C13 C14 1.4960(17) . ?
C14 C19 1.3920(17) . ?
C14 C15 1.3990(17) . ?
C15 C16 1.3880(19) . ?
C15 H15 0.98(3) . ?
C16 C17 1.396(2) . ?
C16 H16 0.92(3) . ?
C17 C18 1.3966(18) . ?
C17 H17 0.93(2) . ?
C18 C19 1.3857(16) . ?
C18 H18 0.96(2) . ?
C20 C21 1.4028(17) . ?
C20 C25 1.4064(17) . ?
C21 C22 1.3934(18) . ?
C21 H21 0.96(2) . ?
C22 C23 1.391(2) . ?
C22 H22 0.94(2) . ?
C23 C24 1.388(2) . ?
C23 H23 0.98(2) . ?
C24 C25 1.3953(19) . ?
C24 H24 0.96(2) . ?
C25 H25 0.94(2) . ?
C26 H26A 0.94(2) . ?
C26 H26B 0.97(2) . ?
C26 H26C 0.93(2) . ?
C1M Cl2M 1.7652(18) . ?
C1M Cl1M 1.7663(17) . ?
C1M H1MA 0.93(3) . ?
C1M H1MB 0.95(3) . ?
C1T C2T 1.390(3) . ?
C1T C6T 1.395(2) . ?
C1T C7T 1.501(3) . ?
C2T C3T 1.381(3) . ?
C2T H2T 0.99(3) . ?
C3T C4T 1.386(3) . ?
C3T H3T 0.94(3) . ?
C4T C5T 1.384(3) . ?
C4T H4T 0.99(3) . ?
C5T C6T 1.387(3) . ?
C5T H5T 0.96(2) . ?
C6T H6T 1.01(3) . ?
C7T H7TA 0.92(5) . ?
C7T H7TB 0.99(4) . ?
C7T H7TC 0.93(4) . ?

loop_
_geom_hbond_atom_site_label_D
_geom_hbond_atom_site_label_H
_geom_hbond_atom_site_label_A
_geom_hbond_distance_DH
_geom_hbond_distance_HA
_geom_hbond_distance_DA
_geom_hbond_angle_DHA
_geom_hbond_site_symmetry_A
_geom_hbond_publ_flag
N4 H4N Cl1 0.88(2) 2.19(2) 3.0532(13) 167(2) . yes
C3 H3 Cl1 0.93(2) 2.64(2) 3.5350(17) 161.2(19) . yes
C18 H18 Cl1 0.96(2) 2.86(2) 3.6016(16) 134.9(16) . yes
C26 H26C Cl1 0.93(2) 2.86(2) 3.3339(17) 112.9(17) 4_566 yes
C1M H1MA Cl1 0.93(3) 2.61(3) 3.5261(19) 171(3) 4_566 yes
C1M H1MB Cl1 0.95(3) 2.77(3) 3.547(2) 139.5(19) 1_655 yes

loop_
_geom_torsion_atom_site_label_1
_geom_torsion_atom_site_label_2
_geom_torsion_atom_site_label_3
_geom_torsion_atom_site_label_4
_geom_torsion
_geom_torsion_site_symmetry_1
_geom_torsion_site_symmetry_2
_geom_torsion_site_symmetry_3
_geom_torsion_site_symmetry_4
_geom_torsion_publ_flag
N3 B1 N1 N2 -32.19(14) . . . . ?
N4 B1 N1 N2 -147.61(10) . . . . ?
C20 B1 N1 N2 90.79(13) . . . . ?
N3 B1 N1 C13 166.09(10) . . . . ?
N4 B1 N1 C13 50.67(13) . . . . ?
C20 B1 N1 C13 -70.93(13) . . . . ?
C13 N1 N2 C1 -175.63(11) . . . . ?
B1 N1 N2 C1 21.46(16) . . . . ?
N1 B1 N3 C3 -160.92(11) . . . . ?
N4 B1 N3 C3 -48.07(14) . . . . ?
C20 B1 N3 C3 73.79(13) . . . . ?
N1 B1 N3 C2 20.89(14) . . . . ?
N4 B1 N3 C2 133.74(11) . . . . ?
C20 B1 N3 C2 -104.40(12) . . . . ?
N1 B1 N4 C19 -60.55(11) . . . . ?
N3 B1 N4 C19 -174.18(9) . . . . ?
C20 B1 N4 C19 63.70(11) . . . . ?
N1 B1 N4 C26 62.98(12) . . . . ?
N3 B1 N4 C26 -50.66(12) . . . . ?
C20 B1 N4 C26 -172.77(9) . . . . ?
N1 N2 C1 C2 4.43(18) . . . . ?
N1 N2 C1 C7 -177.24(10) . . . . ?
C3 N3 C2 C6 3.30(18) . . . . ?
B1 N3 C2 C6 -178.52(11) . . . . ?
C3 N3 C2 C1 -179.34(11) . . . . ?
B1 N3 C2 C1 -1.16(16) . . . . ?
N2 C1 C2 N3 -14.29(18) . . . . ?
C7 C1 C2 N3 167.48(11) . . . . ?
N2 C1 C2 C6 163.00(13) . . . . ?
C7 C1 C2 C6 -15.23(18) . . . . ?
C2 N3 C3 C4 -2.0(2) . . . . ?
B1 N3 C3 C4 179.82(12) . . . . ?
N3 C3 C4 C5 -0.6(2) . . . . ?
C3 C4 C5 C6 1.7(2) . . . . ?
C4 C5 C6 C2 -0.3(2) . . . . ?
N3 C2 C6 C5 -2.2(2) . . . . ?
C1 C2 C6 C5 -179.43(13) . . . . ?
N2 C1 C7 C12 -36.80(16) . . . . ?
C2 C1 C7 C12 141.59(12) . . . . ?
N2 C1 C7 C8 136.52(13) . . . . ?
C2 C1 C7 C8 -45.09(17) . . . . ?
C12 C7 C8 C9 2.09(19) . . . . ?
C1 C7 C8 C9 -171.23(12) . . . . ?
C7 C8 C9 C10 -0.7(2) . . . . ?
C8 C9 C10 C11 -1.1(2) . . . . ?
C9 C10 C11 C12 1.5(2) . . . . ?
C10 C11 C12 C7 -0.1(2) . . . . ?
C8 C7 C12 C11 -1.70(19) . . . . ?
C1 C7 C12 C11 171.81(12) . . . . ?
N2 N1 C13 O1 3.86(19) . . . . ?
B1 N1 C13 O1 167.34(13) . . . . ?
N2 N1 C13 C14 -176.97(10) . . . . ?
B1 N1 C13 C14 -13.48(16) . . . . ?
O1 C13 C14 C19 164.14(14) . . . . ?
N1 C13 C14 C19 -15.06(17) . . . . ?
O1 C13 C14 C15 -14.9(2) . . . . ?
N1 C13 C14 C15 165.87(12) . . . . ?
C19 C14 C15 C16 0.43(19) . . . . ?
C13 C14 C15 C16 179.54(12) . . . . ?
C14 C15 C16 C17 -0.6(2) . . . . ?
C15 C16 C17 C18 0.1(2) . . . . ?
C16 C17 C18 C19 0.6(2) . . . . ?
C17 C18 C19 C14 -0.77(19) . . . . ?
C17 C18 C19 N4 -179.19(11) . . . . ?
C15 C14 C19 C18 0.26(18) . . . . ?
C13 C14 C19 C18 -178.81(12) . . . . ?
C15 C14 C19 N4 178.67(11) . . . . ?
C13 C14 C19 N4 -0.40(18) . . . . ?
C26 N4 C19 C18 90.54(13) . . . . ?
B1 N4 C19 C18 -142.18(11) . . . . ?
C26 N4 C19 C14 -87.92(13) . . . . ?
B1 N4 C19 C14 39.35(14) . . . . ?
N1 B1 C20 C21 156.30(11) . . . . ?
N3 B1 C20 C21 -83.23(13) . . . . ?
N4 B1 C20 C21 37.68(14) . . . . ?
N1 B1 C20 C25 -26.01(14) . . . . ?
N3 B1 C20 C25 94.47(12) . . . . ?
N4 B1 C20 C25 -144.62(10) . . . . ?
C25 C20 C21 C22 -1.35(18) . . . . ?
B1 C20 C21 C22 176.41(11) . . . . ?
C20 C21 C22 C23 0.1(2) . . . . ?
C21 C22 C23 C24 0.9(2) . . . . ?
C22 C23 C24 C25 -0.6(2) . . . . ?
C23 C24 C25 C20 -0.69(19) . . . . ?
C21 C20 C25 C24 1.65(17) . . . . ?
B1 C20 C25 C24 -176.18(11) . . . . ?
C6T C1T C2T C3T -0.7(2) . . . . ?
C7T C1T C2T C3T 179.20(18) . . . . ?
C1T C2T C3T C4T -0.1(3) . . . . ?
C2T C3T C4T C5T 1.1(3) . . . . ?
C3T C4T C5T C6T -1.3(3) . . . . ?
C4T C5T C6T C1T 0.5(3) . . . . ?
C2T C1T C6T C5T 0.5(2) . . . . ?
C7T C1T C6T C5T -179.41(17) . . . . ?
